data_1001540
loop_
_publ_author_name
'Liu, R S'
'Hervieu, M'
'Michel, C'
'Maignan, A'
'Martin, C'
'Raveau, B'
'Edwards, P P'

_publ_section_title
;
TlBa~2~(Eu,Ce)~2~Cu~2~O~9+d~, a new member of the double fluorite-type
cuprate family. Structure and possible induced superconductivity by
oxygen high-pressure annealing
;
_journal_coden_ASTM PHYCE6
_journal_name_full 'Physica C (Amsterdam) (152,1988-)'
_journal_page_first 131
_journal_page_last 135
_journal_paper_doi 10.1016/0921-4534(92)90246-9
_journal_volume 197
_journal_year 1992
_chemical_formula_structural 'Tl Ba2 (Eu1.5 Ce0.5) Cu2 O9'
_chemical_formula_sum 'Ba2 Ce0.5 Cu2 Eu1.5 O9 Tl'
_chemical_name_systematic
;
Thallium barium europium cerium copper oxide (1/2/1.5/.5/2/9)
;
_space_group_IT_number 139
_symmetry_cell_setting tetragonal
_symmetry_Int_Tables_number 139
_symmetry_space_group_name_Hall '-I 4 2'
_symmetry_space_group_name_H-M 'I 4/m m m'
_cell_angle_alpha 90
_cell_angle_beta 90
_cell_angle_gamma 90
_cell_formula_units_Z 2
_cell_length_a 3.8784(5)
_cell_length_b 3.8784(5)
_cell_length_c 30.415(5)
_cell_volume 457.5
_refine_ls_R_factor_all 0.087
_cod_original_formula_sum 'Ba2 Ce.5 Cu2 Eu1.5 O9 Tl'
_cod_database_code 1001540

loop_
_symmetry_equiv_pos_as_xyz
x,y,z
-x,-y,z
-x,y,z
x,-y,z
-y,x,z
y,-x,z
y,x,z
-y,-x,z
-x,-y,-z
x,y,-z
x,-y,-z
-x,y,-z
y,-x,-z
-y,x,-z
-y,-x,-z
y,x,-z
1/2+x,1/2+y,1/2+z
1/2-x,1/2-y,1/2+z
1/2-x,1/2+y,1/2+z
1/2+x,1/2-y,1/2+z
1/2-y,1/2+x,1/2+z
1/2+y,1/2-x,1/2+z
1/2+y,1/2+x,1/2+z
1/2-y,1/2-x,1/2+z
1/2-x,1/2-y,1/2-z
1/2+x,1/2+y,1/2-z
1/2+x,1/2-y,1/2-z
1/2-x,1/2+y,1/2-z
1/2+y,1/2-x,1/2-z
1/2-y,1/2+x,1/2-z
1/2-y,1/2-x,1/2-z
1/2+y,1/2+x,1/2-z

loop_
_atom_site_label
_atom_site_type_symbol
_atom_site_symmetry_multiplicity
_atom_site_Wyckoff_symbol
_atom_site_fract_x
_atom_site_fract_y
_atom_site_fract_z
_atom_site_occupancy
_atom_site_attached_hydrogens
_atom_site_calc_flag
Tl1 Tl3+ 8 i 0.082(4) 0. 0. 0.25 0 d
Ba1 Ba2+ 4 e 0.5 0.5 0.0872(3) 1. 0 d
Eu1 Eu3+ 4 e 0.5 0.5 0.2087(3) 0.75 0 d
Ce1 Ce3+ 4 e 0.5 0.5 0.2087(3) 0.25 0 d
Cu1 Cu2+ 4 e 0. 0. 0.1520(6) 1. 0 d
O1 O2- 8 g 0. 0.5 0.1554(14) 1. 0 d
O2 O2- 4 e 0. 0. 0.0831(17) 1. 0 d
O3 O2- 2 b 0.5 0.5 0. 1. 0 d
O4 O2- 4 d 0. 0.5 0.25 1. 0 d

loop_
_atom_type_symbol
_atom_type_oxidation_number
Tl3+ 3.000
Ba2+ 2.000
Eu3+ 3.000
Ce3+ 3.000
Cu2+ 2.500
O2- -2.000
